data_4027412
loop_
_publ_author_name
'Richard J. Mudd'
'Paul C. Young'
'James A. Jordan-Hore'
'Georgina M. Rosair'
'Ai-Lan Lee'

_publ_contact_author_name
;
;
_publ_section_title
;
 Gold(I)-Catalyzed Addition of Thiols and Thioacids to 3,3-Disubstituted
 Cyclopropenes
;
_journal_name_full 'Journal of Organic Chemistry'
_journal_page_first 7633
_journal_page_last 7639
_journal_paper_doi 10.1021/jo300930c
_journal_volume 77
_journal_year 2012
_chemical_absolute_configuration ad
_chemical_formula_moiety 'C46 H59 Au2 P2 S, F6 Sb'
_chemical_formula_sum 'C46 H59 Au2 F6 P2 S Sb'
_chemical_formula_weight 1335.61
_chemical_name_systematic
;
 ? 
;
_space_group_crystal_system monoclinic
_space_group_IT_number 9
_space_group_name_Hall 'C -2yc'
_space_group_name_H-M_alt 'C 1 c 1'
_symmetry_space_group_name_Hall 'C -2yc'
_symmetry_space_group_name_H-M 'C 1 c 1'
_atom_sites_solution_hydrogens geom
_atom_sites_solution_primary direct
_atom_sites_solution_secondary difmap
_audit_creation_date
;
'Fri Jul 06 08:47:34 2012'
;
_audit_creation_method
;
CrysAlisPro, Oxford Diffraction Ltd.,
Version 1.171.35.21d (release 25-05-2012 CrysAlis171 .NET)
(compiled May 25 2012,16:20:25)
;
_cell_angle_alpha 90.0
_cell_angle_beta 90.7654(11)
_cell_angle_gamma 90.0
_cell_formula_units_Z 8
_cell_length_a 24.6918(3)
_cell_length_b 13.08924(15)
_cell_length_c 29.3558(4)
_cell_measurement_reflns_used 46252
_cell_measurement_temperature 120.01(10)
_cell_measurement_theta_max 76.2517
_cell_measurement_theta_min 3.0085
_cell_volume 9486.9(2)
_computing_cell_refinement
;
CrysAlisPro, Agilent Technologies,
Version 1.171.35.21d (release 25-05-2012 CrysAlis171 .NET)
(compiled May 25 2012,16:20:25)
;
_computing_data_collection
;
CrysAlisPro, Agilent Technologies,
Version 1.171.35.21d (release 25-05-2012 CrysAlis171 .NET)
(compiled May 25 2012,16:20:25)
;
_computing_data_reduction
;
CrysAlisPro, Agilent Technologies,
Version 1.171.35.21d (release 25-05-2012 CrysAlis171 .NET)
(compiled May 25 2012,16:20:25)
;
_computing_molecular_graphics
;
O. V. Dolomanov, L. J. Bourhis, R. J. Gildea, J. A. K. Howard and H. Puschmann,
OLEX2: a complete structure solution, refinement and analysis program.
J. Appl. Cryst. (2009). 42, 339-341.
;
_computing_publication_material
;
O. V. Dolomanov, L. J. Bourhis, R. J. Gildea, J. A. K. Howard and H. Puschmann,
OLEX2: a complete structure solution, refinement and analysis program.
J. Appl. Cryst. (2009). 42, 339-341.
;
_computing_structure_refinement 'SHELXL-97 (Sheldrick, 1997)'
_computing_structure_solution 'SHELXS-97 (Sheldrick, 1990)'
_diffrn_ambient_temperature 120.01(10)
_diffrn_detector_area_resol_mean 10.3147
_diffrn_measured_fraction_theta_full 0.994
_diffrn_measured_fraction_theta_max 0.994
_diffrn_measurement_device_type 'SuperNova, Dual, Cu at zero, Atlas'
_diffrn_radiation_monochromator mirror
_diffrn_radiation_type 'Cu K\a'
_diffrn_radiation_wavelength 1.5418
_diffrn_reflns_av_R_equivalents 0.0447
_diffrn_reflns_av_unetI/netI 0.0592
_diffrn_reflns_limit_h_max 29
_diffrn_reflns_limit_h_min -31
_diffrn_reflns_limit_k_max 15
_diffrn_reflns_limit_k_min -16
_diffrn_reflns_limit_l_max 36
_diffrn_reflns_limit_l_min -36
_diffrn_reflns_number 77919
_diffrn_reflns_theta_full 76.44
_diffrn_reflns_theta_max 76.2517
_diffrn_reflns_theta_min 3.0085
_diffrn_source 'SuperNova (Cu) x-ray Source'
_exptl_absorpt_coefficient_mu 17.388
_exptl_absorpt_correction_T_max 0.838
_exptl_absorpt_correction_T_min 0.541
_exptl_absorpt_correction_type gaussian
_exptl_absorpt_process_details
;
CrysAlisPro, Agilent Technologies,
Version 1.171.35.21d (release 25-05-2012 CrysAlis171 .NET)
(compiled May 25 2012,16:20:25)
numerical absorption correction based on gaussian integration over
            a multifaceted crystal model
;
_exptl_crystal_density_diffrn 1.870
_exptl_crystal_F_000 5152
_exptl_crystal_size_max 0.2426
_exptl_crystal_size_mid 0.123
_exptl_crystal_size_min 0.056
_refine_diff_density_max 1.527
_refine_diff_density_min -0.913
_refine_diff_density_rms 0.110
_refine_ls_abs_structure_details 'Flack H D (1983), Acta Cryst. A39, 876-881'
_refine_ls_abs_structure_Flack 0.434(6)
_refine_ls_extinction_method none
_refine_ls_goodness_of_fit_ref 1.041
_refine_ls_hydrogen_treatment constr
_refine_ls_matrix_type full
_refine_ls_number_parameters 1069
_refine_ls_number_reflns 19283
_refine_ls_number_restraints 2
_refine_ls_restrained_S_all 1.041
_refine_ls_R_factor_all 0.0315
_refine_ls_R_factor_gt 0.0313
_refine_ls_shift/su_max 0.002
_refine_ls_shift/su_mean 0.000
_refine_ls_structure_factor_coef Fsqd
_refine_ls_weighting_details 'calc w=1/[\s^2^(Fo^2^)+(0.0489P)^2^+64.5446P] where P=(Fo^2^+2Fc^2^)/3'
_refine_ls_weighting_scheme calc
_refine_ls_wR_factor_gt 0.0819
_refine_ls_wR_factor_ref 0.0820
_reflns_number_gt 19174
_reflns_number_total 19283
_reflns_threshold_expression >2sigma(I)
_cod_data_source_file jo300930c_si_002.cif
_cod_data_source_block pcy554
_cod_original_cell_volume 9486.84(19)
_cod_database_code 4027412
_cell_oxdiff_angle_alpha 90.0247(14)
_cell_oxdiff_angle_beta 90.7432(14)
_cell_oxdiff_angle_gamma 89.9513(14)
_cell_oxdiff_length_a 24.6957(4)
_cell_oxdiff_length_b 13.0890(2)
_cell_oxdiff_length_c 29.3515(5)
_cell_oxdiff_measurement_reflns_used 45728
_cell_oxdiff_volume 9486.8(3)

loop_
_space_group_symop_id
_space_group_symop_operation_xyz
1 'x, y, z'
2 'x, -y, z+1/2'
3 'x+1/2, y+1/2, z'
4 'x+1/2, -y+1/2, z+1/2'

loop_
_atom_site_label
_atom_site_type_symbol
_atom_site_fract_x
_atom_site_fract_y
_atom_site_fract_z
_atom_site_U_iso_or_equiv
_atom_site_adp_type
_atom_site_occupancy
_atom_site_symmetry_multiplicity
_atom_site_calc_flag
_atom_site_refinement_flags
Au1 Au 0.629942(9) 0.734464(19) 0.423139(8) 0.02020(6) Uani 1 1 d .
Au1' Au 0.504928(9) 0.900311(19) 0.688920(8) 0.02080(6) Uani 1 1 d .
Au2 Au 0.687990(9) 0.504769(19) 0.399417(8) 0.02037(6) Uani 1 1 d .
Au2' Au 0.448370(9) 0.671489(19) 0.715331(8) 0.02019(6) Uani 1 1 d .
Sb1 Sb 0.718350(17) 0.56532(3) 0.668796(15) 0.02643(9) Uani 1 1 d .
Sb2 Sb 0.413771(18) 0.40228(4) 0.460047(16) 0.03147(10) Uani 1 1 d .
S1 S 0.60297(6) 0.58106(12) 0.39048(5) 0.0220(3) Uani 1 1 d .
S1' S 0.53409(6) 0.74591(12) 0.71923(5) 0.0220(3) Uani 1 1 d .
P1 P 0.65972(6) 0.88110(12) 0.45708(5) 0.0203(3) Uani 1 1 d .
P1' P 0.47196(7) 1.04532(13) 0.65584(5) 0.0226(3) Uani 1 1 d .
P2 P 0.77061(7) 0.42748(13) 0.40150(5) 0.0226(3) Uani 1 1 d .
P2' P 0.36655(7) 0.59101(13) 0.71895(5) 0.0216(3) Uani 1 1 d .
F1 F 0.7564(2) 0.6725(4) 0.69773(16) 0.0449(12) Uani 1 1 d .
F2 F 0.6889(2) 0.6600(4) 0.62710(17) 0.0512(13) Uani 1 1 d .
F3 F 0.6787(3) 0.4606(4) 0.6408(2) 0.0591(15) Uani 1 1 d .
F4 F 0.7490(2) 0.4713(4) 0.71039(18) 0.0493(12) Uani 1 1 d .
F5 F 0.7757(2) 0.5435(6) 0.62989(19) 0.0609(16) Uani 1 1 d .
F6 F 0.6610(2) 0.5901(5) 0.7085(2) 0.0533(13) Uani 1 1 d .
F7 F 0.4779(2) 0.4177(6) 0.4295(2) 0.0696(19) Uani 1 1 d .
F8 F 0.3483(2) 0.3896(7) 0.49111(19) 0.075(2) Uani 1 1 d .
F9 F 0.4315(3) 0.5130(4) 0.49816(19) 0.0660(18) Uani 1 1 d .
F10 F 0.3808(3) 0.4966(6) 0.41966(19) 0.0647(18) Uani 1 1 d .
F11 F 0.4462(3) 0.3177(6) 0.5037(3) 0.084(2) Uani 1 1 d .
F12 F 0.3929(4) 0.2971(6) 0.4220(3) 0.097(3) Uani 1 1 d .
C1 C 0.5996(3) 0.6047(5) 0.3310(2) 0.0242(13) Uani 1 1 d .
C1' C 0.5418(3) 0.7638(5) 0.7794(2) 0.0262(13) Uani 1 1 d .
C2 C 0.5607(3) 0.5489(6) 0.3059(3) 0.0356(16) Uani 1 1 d .
H2 H 0.5380 0.5034 0.3208 0.043 Uiso 1 1 calc R
C2' C 0.5096(4) 0.8276(6) 0.8051(3) 0.0385(18) Uani 1 1 d .
H2' H 0.4825 0.8657 0.7909 0.046 Uiso 1 1 calc R
C3 C 0.5560(4) 0.5613(8) 0.2597(3) 0.045(2) Uani 1 1 d .
H3 H 0.5301 0.5243 0.2435 0.054 Uiso 1 1 calc R
C3' C 0.5174(4) 0.8352(7) 0.8513(3) 0.045(2) Uani 1 1 d .
H3' H 0.4960 0.8793 0.8681 0.054 Uiso 1 1 calc R
C4 C 0.5896(4) 0.6284(7) 0.2367(3) 0.045(2) Uani 1 1 d .
H4 H 0.5864 0.6364 0.2053 0.054 Uiso 1 1 calc R
C4' C 0.5573(4) 0.7771(8) 0.8732(3) 0.046(2) Uani 1 1 d .
H4' H 0.5619 0.7807 0.9047 0.056 Uiso 1 1 calc R
C5 C 0.6277(4) 0.6828(7) 0.2613(3) 0.045(2) Uani 1 1 d .
H5 H 0.6501 0.7285 0.2463 0.054 Uiso 1 1 calc R
C5' C 0.5899(4) 0.7143(7) 0.8476(3) 0.045(2) Uani 1 1 d .
H5' H 0.6171 0.6764 0.8619 0.055 Uiso 1 1 calc R
C6 C 0.6333(3) 0.6711(7) 0.3077(3) 0.0366(17) Uani 1 1 d .
H6 H 0.6598 0.7077 0.3235 0.044 Uiso 1 1 calc R
C6' C 0.5825(3) 0.7072(6) 0.8010(3) 0.0338(15) Uani 1 1 d .
H6' H 0.6047 0.6648 0.7840 0.041 Uiso 1 1 calc R
C7 C 0.6825(3) 0.8470(6) 0.5168(2) 0.0287(14) Uani 1 1 d .
C7' C 0.4244(3) 1.1063(6) 0.6971(2) 0.0291(14) Uani 1 1 d .
C8 C 0.6308(3) 0.8090(6) 0.5402(2) 0.0310(15) Uani 1 1 d .
H8A H 0.6045 0.8630 0.5407 0.047 Uiso 1 1 calc R
H8B H 0.6395 0.7885 0.5709 0.047 Uiso 1 1 calc R
H8C H 0.6163 0.7517 0.5237 0.047 Uiso 1 1 calc R
C8' C 0.4594(4) 1.1431(8) 0.7372(3) 0.0420(19) Uani 1 1 d .
H8'A H 0.4796 1.0867 0.7495 0.063 Uiso 1 1 calc R
H8'B H 0.4366 1.1709 0.7604 0.063 Uiso 1 1 calc R
H8'C H 0.4839 1.1949 0.7270 0.063 Uiso 1 1 calc R
C9 C 0.7240(3) 0.7599(6) 0.5145(2) 0.0323(15) Uani 1 1 d .
H9A H 0.7098 0.7060 0.4956 0.048 Uiso 1 1 calc R
H9B H 0.7311 0.7342 0.5446 0.048 Uiso 1 1 calc R
H9C H 0.7570 0.7851 0.5017 0.048 Uiso 1 1 calc R
C9' C 0.3852(3) 1.0242(6) 0.7144(3) 0.0354(16) Uani 1 1 d .
H9'A H 0.3609 1.0044 0.6902 0.053 Uiso 1 1 calc R
H9'B H 0.3647 1.0511 0.7393 0.053 Uiso 1 1 calc R
H9'C H 0.4054 0.9656 0.7246 0.053 Uiso 1 1 calc R
C10 C 0.7070(4) 0.9343(6) 0.5458(2) 0.0372(17) Uani 1 1 d .
H10D H 0.7382 0.9615 0.5309 0.056 Uiso 1 1 calc R
H10E H 0.7175 0.9084 0.5752 0.056 Uiso 1 1 calc R
H10F H 0.6805 0.9873 0.5493 0.056 Uiso 1 1 calc R
C10' C 0.3908(4) 1.1948(6) 0.6781(3) 0.0391(18) Uani 1 1 d .
H10A H 0.4143 1.2512 0.6714 0.059 Uiso 1 1 calc R
H10B H 0.3647 1.2156 0.7001 0.059 Uiso 1 1 calc R
H10C H 0.3725 1.1734 0.6507 0.059 Uiso 1 1 calc R
C11 C 0.7122(3) 0.9386(5) 0.4191(2) 0.0260(13) Uani 1 1 d .
C11' C 0.4425(3) 1.0044(6) 0.5995(2) 0.0319(15) Uani 1 1 d .
C12 C 0.7511(3) 0.8525(6) 0.4039(3) 0.0326(15) Uani 1 1 d .
H12D H 0.7733 0.8316 0.4293 0.049 Uiso 1 1 calc R
H12E H 0.7737 0.8774 0.3800 0.049 Uiso 1 1 calc R
H12F H 0.7304 0.7953 0.3930 0.049 Uiso 1 1 calc R
C12' C 0.4134(4) 1.0859(7) 0.5696(3) 0.047(2) Uani 1 1 d .
H12A H 0.3845 1.1162 0.5865 0.070 Uiso 1 1 calc R
H12B H 0.3988 1.0540 0.5427 0.070 Uiso 1 1 calc R
H12C H 0.4388 1.1378 0.5612 0.070 Uiso 1 1 calc R
C13 C 0.7456(3) 1.0262(6) 0.4391(3) 0.0357(16) Uani 1 1 d .
H13D H 0.7225 1.0839 0.4444 0.054 Uiso 1 1 calc R
H13E H 0.7734 1.0450 0.4181 0.054 Uiso 1 1 calc R
H13F H 0.7620 1.0049 0.4674 0.054 Uiso 1 1 calc R
C13' C 0.4021(4) 0.9168(6) 0.6072(3) 0.0380(17) Uani 1 1 d .
H13A H 0.4189 0.8650 0.6257 0.057 Uiso 1 1 calc R
H13B H 0.3915 0.8881 0.5783 0.057 Uiso 1 1 calc R
H13C H 0.3707 0.9427 0.6223 0.057 Uiso 1 1 calc R
C14 C 0.6804(3) 0.9759(7) 0.3767(3) 0.0391(18) Uani 1 1 d .
H14D H 0.6593 0.9207 0.3644 0.059 Uiso 1 1 calc R
H14E H 0.7054 0.9994 0.3542 0.059 Uiso 1 1 calc R
H14F H 0.6569 1.0309 0.3852 0.059 Uiso 1 1 calc R
C14' C 0.4915(4) 0.9644(6) 0.5739(3) 0.0381(17) Uani 1 1 d .
H14A H 0.5156 1.0200 0.5676 0.057 Uiso 1 1 calc R
H14B H 0.4797 0.9336 0.5458 0.057 Uiso 1 1 calc R
H14C H 0.5100 0.9144 0.5923 0.057 Uiso 1 1 calc R
C15 C 0.6086(3) 0.9790(5) 0.4654(2) 0.0258(13) Uani 1 1 d .
C15' C 0.5236(3) 1.1415(5) 0.6421(2) 0.0282(14) Uani 1 1 d .
C16 C 0.6225(3) 1.0704(6) 0.4867(3) 0.0333(15) Uani 1 1 d .
H16 H 0.6588 1.0819 0.4938 0.040 Uiso 1 1 calc R
C16' C 0.5066(3) 1.2284(6) 0.6167(3) 0.0349(16) Uani 1 1 d .
H16' H 0.4699 1.2395 0.6112 0.042 Uiso 1 1 calc R
C17 C 0.5859(4) 1.1444(6) 0.4979(3) 0.0388(18) Uani 1 1 d .
H17 H 0.5971 1.2031 0.5132 0.047 Uiso 1 1 calc R
C17' C 0.5447(4) 1.2971(6) 0.6000(3) 0.0385(18) Uani 1 1 d .
H17' H 0.5333 1.3536 0.5833 0.046 Uiso 1 1 calc R
C18 C 0.5320(4) 1.1307(6) 0.4863(3) 0.0433(19) Uani 1 1 d .
H18 H 0.5067 1.1805 0.4935 0.052 Uiso 1 1 calc R
C18' C 0.5984(4) 1.2818(6) 0.6081(3) 0.0402(18) Uani 1 1 d .
H18' H 0.6237 1.3272 0.5964 0.048 Uiso 1 1 calc R
C19 C 0.5158(3) 1.0436(6) 0.4639(3) 0.0358(16) Uani 1 1 d .
H19 H 0.4796 1.0355 0.4557 0.043 Uiso 1 1 calc R
C19' C 0.6155(3) 1.1986(7) 0.6338(3) 0.0379(17) Uani 1 1 d .
H19' H 0.6523 1.1899 0.6397 0.045 Uiso 1 1 calc R
C20 C 0.5534(3) 0.9659(6) 0.4531(2) 0.0267(14) Uani 1 1 d .
C20' C 0.5787(3) 1.1271(5) 0.6511(2) 0.0288(14) Uani 1 1 d .
C21 C 0.5296(3) 0.8734(6) 0.4301(2) 0.0277(14) Uani 1 1 d .
C21' C 0.6028(3) 1.0427(6) 0.6785(2) 0.0296(14) Uani 1 1 d .
C22 C 0.5062(3) 0.7957(6) 0.4558(3) 0.0375(17) Uani 1 1 d .
H22 H 0.5073 0.7991 0.4874 0.045 Uiso 1 1 calc R
C22' C 0.6040(3) 1.0448(6) 0.7260(3) 0.0358(16) Uani 1 1 d .
H22' H 0.5873 1.0983 0.7412 0.043 Uiso 1 1 calc R
C23 C 0.4812(4) 0.7134(8) 0.4344(4) 0.053(2) Uani 1 1 d .
H23 H 0.4661 0.6618 0.4519 0.063 Uiso 1 1 calc R
C23' C 0.6297(4) 0.9683(8) 0.7511(3) 0.047(2) Uani 1 1 d .
H23' H 0.6296 0.9705 0.7827 0.056 Uiso 1 1 calc R
C24 C 0.4786(4) 0.7071(8) 0.3879(4) 0.054(3) Uani 1 1 d .
H24 H 0.4618 0.6517 0.3738 0.065 Uiso 1 1 calc R
C24' C 0.6558(3) 0.8877(7) 0.7287(4) 0.047(2) Uani 1 1 d .
H24' H 0.6734 0.8367 0.7452 0.056 Uiso 1 1 calc R
C25 C 0.5013(4) 0.7839(8) 0.3620(3) 0.053(3) Uani 1 1 d .
H25 H 0.4994 0.7799 0.3304 0.063 Uiso 1 1 calc R
C25' C 0.6547(4) 0.8854(8) 0.6815(4) 0.048(2) Uani 1 1 d .
H25' H 0.6715 0.8320 0.6663 0.057 Uiso 1 1 calc R
C26 C 0.5268(4) 0.8671(7) 0.3828(3) 0.0409(18) Uani 1 1 d .
H26 H 0.5420 0.9183 0.3650 0.049 Uiso 1 1 calc R
C26' C 0.6291(3) 0.9620(7) 0.6567(3) 0.0415(18) Uani 1 1 d .
H26' H 0.6294 0.9597 0.6250 0.050 Uiso 1 1 calc R
C27 C 0.8233(3) 0.5290(6) 0.4070(3) 0.0315(15) Uani 1 1 d .
C27' C 0.3101(3) 0.6861(6) 0.7132(3) 0.0328(16) Uani 1 1 d .
C28 C 0.8818(4) 0.4913(7) 0.4122(4) 0.050(2) Uani 1 1 d .
H28D H 0.8851 0.4495 0.4390 0.075 Uiso 1 1 calc R
H28E H 0.9057 0.5489 0.4150 0.075 Uiso 1 1 calc R
H28F H 0.8914 0.4519 0.3859 0.075 Uiso 1 1 calc R
C28' C 0.3225(4) 0.7449(7) 0.6697(3) 0.047(2) Uani 1 1 d .
H28A H 0.3580 0.7745 0.6721 0.070 Uiso 1 1 calc R
H28B H 0.2962 0.7981 0.6653 0.070 Uiso 1 1 calc R
H28C H 0.3211 0.6991 0.6441 0.070 Uiso 1 1 calc R
C29 C 0.8083(4) 0.5889(6) 0.4507(3) 0.0393(18) Uani 1 1 d .
H29D H 0.7721 0.6150 0.4476 0.059 Uiso 1 1 calc R
H29E H 0.8331 0.6447 0.4549 0.059 Uiso 1 1 calc R
H29F H 0.8105 0.5441 0.4765 0.059 Uiso 1 1 calc R
C29' C 0.3136(4) 0.7609(7) 0.7541(3) 0.045(2) Uani 1 1 d .
H29A H 0.3037 0.7257 0.7814 0.068 Uiso 1 1 calc R
H29B H 0.2892 0.8170 0.7489 0.068 Uiso 1 1 calc R
H29C H 0.3499 0.7862 0.7572 0.068 Uiso 1 1 calc R
C30 C 0.8185(3) 0.6016(6) 0.3659(3) 0.0388(18) Uani 1 1 d .
H30D H 0.8284 0.5658 0.3387 0.058 Uiso 1 1 calc R
H30E H 0.8423 0.6588 0.3705 0.058 Uiso 1 1 calc R
H30F H 0.7818 0.6253 0.3630 0.058 Uiso 1 1 calc R
C30' C 0.2528(3) 0.6422(8) 0.7095(4) 0.050(2) Uani 1 1 d .
H30A H 0.2490 0.6052 0.6814 0.074 Uiso 1 1 calc R
H30B H 0.2270 0.6970 0.7100 0.074 Uiso 1 1 calc R
H30C H 0.2466 0.5970 0.7346 0.074 Uiso 1 1 calc R
C31 C 0.7760(3) 0.3502(6) 0.3476(2) 0.0312(15) Uani 1 1 d .
C31' C 0.3658(3) 0.5184(6) 0.7743(2) 0.0321(15) Uani 1 1 d .
C32 C 0.8342(4) 0.3278(8) 0.3317(3) 0.049(2) Uani 1 1 d .
H32D H 0.8529 0.3910 0.3267 0.074 Uiso 1 1 calc R
H32E H 0.8327 0.2895 0.3038 0.074 Uiso 1 1 calc R
H32F H 0.8531 0.2888 0.3546 0.074 Uiso 1 1 calc R
C32' C 0.3103(4) 0.4895(8) 0.7920(3) 0.052(2) Uani 1 1 d .
H32A H 0.2899 0.5504 0.7980 0.077 Uiso 1 1 calc R
H32B H 0.3144 0.4508 0.8196 0.077 Uiso 1 1 calc R
H32C H 0.2915 0.4491 0.7696 0.077 Uiso 1 1 calc R
C33 C 0.7461(4) 0.2499(7) 0.3559(3) 0.044(2) Uani 1 1 d .
H33D H 0.7662 0.2093 0.3774 0.067 Uiso 1 1 calc R
H33E H 0.7424 0.2133 0.3277 0.067 Uiso 1 1 calc R
H33F H 0.7108 0.2642 0.3677 0.067 Uiso 1 1 calc R
C33' C 0.3951(5) 0.5829(8) 0.8110(3) 0.051(2) Uani 1 1 d .
H33A H 0.4317 0.5952 0.8019 0.077 Uiso 1 1 calc R
H33B H 0.3952 0.5466 0.8394 0.077 Uiso 1 1 calc R
H33C H 0.3766 0.6468 0.8145 0.077 Uiso 1 1 calc R
C34 C 0.7462(4) 0.4085(7) 0.3088(3) 0.046(2) Uani 1 1 d .
H34D H 0.7088 0.4165 0.3164 0.069 Uiso 1 1 calc R
H34E H 0.7490 0.3706 0.2810 0.069 Uiso 1 1 calc R
H34F H 0.7624 0.4746 0.3051 0.069 Uiso 1 1 calc R
C34' C 0.3989(4) 0.4205(7) 0.7666(3) 0.0428(19) Uani 1 1 d .
H34A H 0.3817 0.3800 0.7433 0.064 Uiso 1 1 calc R
H34B H 0.4009 0.3821 0.7944 0.064 Uiso 1 1 calc R
H34C H 0.4348 0.4384 0.7573 0.064 Uiso 1 1 calc R
C35 C 0.7825(3) 0.3408(5) 0.4503(2) 0.0257(13) Uani 1 1 d .
C35' C 0.3552(3) 0.4988(5) 0.6728(2) 0.0217(12) Uani 1 1 d .
C36 C 0.8288(3) 0.2788(6) 0.4500(3) 0.0333(16) Uani 1 1 d .
H36 H 0.8516 0.2815 0.4250 0.040 Uiso 1 1 calc R
C36' C 0.3094(3) 0.4340(6) 0.6739(3) 0.0322(15) Uani 1 1 d .
H36' H 0.2862 0.4372 0.6986 0.039 Uiso 1 1 calc R
C37 C 0.8419(3) 0.2131(6) 0.4859(3) 0.0358(17) Uani 1 1 d .
H37 H 0.8733 0.1740 0.4854 0.043 Uiso 1 1 calc R
C37' C 0.2984(3) 0.3670(6) 0.6395(3) 0.0308(15) Uani 1 1 d .
H37' H 0.2681 0.3250 0.6411 0.037 Uiso 1 1 calc R
C38 C 0.8072(3) 0.2073(6) 0.5222(3) 0.0380(17) Uani 1 1 d .
H38 H 0.8147 0.1623 0.5460 0.046 Uiso 1 1 calc R
C38' C 0.3324(3) 0.3607(6) 0.6018(3) 0.0337(15) Uani 1 1 d .
H38' H 0.3248 0.3154 0.5782 0.040 Uiso 1 1 calc R
C39 C 0.7614(3) 0.2681(6) 0.5236(2) 0.0345(16) Uani 1 1 d .
H39 H 0.7392 0.2653 0.5489 0.041 Uiso 1 1 calc R
C39' C 0.3773(3) 0.4230(6) 0.6005(2) 0.0303(14) Uani 1 1 d .
H39' H 0.3997 0.4195 0.5754 0.036 Uiso 1 1 calc R
C40 C 0.7475(3) 0.3341(5) 0.4874(2) 0.0246(13) Uani 1 1 d .
C40' C 0.3903(3) 0.4910(5) 0.6356(2) 0.0234(13) Uani 1 1 d .
C41 C 0.6956(3) 0.3924(5) 0.4926(2) 0.0225(12) Uani 1 1 d .
C41' C 0.4425(3) 0.5459(5) 0.6298(2) 0.0230(12) Uani 1 1 d .
C42 C 0.6924(3) 0.4696(6) 0.5251(2) 0.0295(14) Uani 1 1 d .
H42 H 0.7233 0.4900 0.5412 0.035 Uiso 1 1 calc R
C42' C 0.4906(3) 0.5066(5) 0.6483(2) 0.0260(13) Uani 1 1 d .
H42' H 0.4894 0.4489 0.6667 0.031 Uiso 1 1 calc R
C43 C 0.6426(3) 0.5164(6) 0.5334(3) 0.0357(16) Uani 1 1 d .
H43 H 0.6402 0.5681 0.5550 0.043 Uiso 1 1 calc R
C43' C 0.5396(3) 0.5517(6) 0.6396(3) 0.0334(16) Uani 1 1 d .
H43' H 0.5710 0.5246 0.6526 0.040 Uiso 1 1 calc R
C44 C 0.5968(3) 0.4860(6) 0.5094(3) 0.0335(16) Uani 1 1 d .
H44 H 0.5640 0.5185 0.5145 0.040 Uiso 1 1 calc R
C44' C 0.5429(3) 0.6364(6) 0.6121(3) 0.0344(16) Uani 1 1 d .
H44' H 0.5762 0.6669 0.6066 0.041 Uiso 1 1 calc R
C45 C 0.5992(3) 0.4083(6) 0.4779(3) 0.0323(15) Uani 1 1 d .
H45 H 0.5681 0.3874 0.4624 0.039 Uiso 1 1 calc R
C45' C 0.4963(4) 0.6754(6) 0.5927(3) 0.0374(18) Uani 1 1 d .
H45' H 0.4983 0.7319 0.5736 0.045 Uiso 1 1 calc R
C46 C 0.6490(3) 0.3608(5) 0.4695(2) 0.0277(14) Uani 1 1 d .
H46 H 0.6509 0.3080 0.4484 0.033 Uiso 1 1 calc R
C46' C 0.4461(3) 0.6311(6) 0.6013(3) 0.0323(15) Uani 1 1 d .
H46' H 0.4150 0.6584 0.5880 0.039 Uiso 1 1 calc R

loop_
_atom_site_aniso_label
_atom_site_aniso_U_11
_atom_site_aniso_U_22
_atom_site_aniso_U_33
_atom_site_aniso_U_23
_atom_site_aniso_U_13
_atom_site_aniso_U_12
Au1 0.01793(11) 0.02230(12) 0.02034(11) -0.00092(9) -0.00115(8) 0.00118(9)
Au1' 0.01915(12) 0.02247(12) 0.02077(11) 0.00151(9) 0.00041(9) -0.00061(9)
Au2 0.01898(12) 0.02154(12) 0.02056(11) 0.00072(9) -0.00123(9) 0.00137(9)
Au2' 0.02010(12) 0.02261(12) 0.01790(11) -0.00144(9) 0.00130(9) -0.00116(9)
Sb1 0.0209(2) 0.0315(2) 0.02675(19) 0.00214(17) -0.00310(15) -0.00165(16)
Sb2 0.0217(2) 0.0400(3) 0.0326(2) -0.00785(19) 0.00076(17) -0.00102(17)
S1 0.0200(7) 0.0235(7) 0.0225(7) -0.0008(5) -0.0032(5) 0.0002(5)
S1' 0.0206(7) 0.0243(7) 0.0209(7) -0.0005(5) -0.0010(5) 0.0001(5)
P1 0.0208(7) 0.0209(7) 0.0191(7) 0.0010(5) 0.0009(6) 0.0000(6)
P1' 0.0224(8) 0.0233(8) 0.0222(7) 0.0018(6) 0.0028(6) -0.0003(6)
P2 0.0217(8) 0.0242(8) 0.0221(7) 0.0008(6) 0.0021(6) 0.0032(6)
P2' 0.0207(8) 0.0239(8) 0.0205(7) 0.0002(6) 0.0045(6) -0.0005(6)
F1 0.061(3) 0.040(3) 0.033(2) 0.0027(19) -0.004(2) -0.021(2)
F2 0.065(3) 0.053(3) 0.036(2) 0.013(2) -0.014(2) 0.011(3)
F3 0.066(4) 0.050(3) 0.060(3) -0.010(3) -0.018(3) -0.021(3)
F4 0.054(3) 0.044(3) 0.050(3) 0.012(2) -0.012(2) 0.012(2)
F5 0.042(3) 0.101(5) 0.041(3) -0.012(3) 0.014(2) 0.002(3)
F6 0.030(3) 0.073(4) 0.057(3) 0.000(3) 0.014(2) 0.003(2)
F7 0.023(3) 0.115(6) 0.071(4) -0.004(4) 0.010(2) -0.005(3)
F8 0.033(3) 0.156(7) 0.037(3) 0.002(4) 0.007(2) -0.013(3)
F9 0.114(6) 0.047(3) 0.037(3) -0.010(2) -0.007(3) -0.010(3)
F10 0.058(4) 0.103(5) 0.033(3) 0.013(3) 0.002(2) 0.030(3)
F11 0.101(6) 0.069(4) 0.081(5) 0.029(4) 0.012(4) 0.054(4)
F12 0.144(8) 0.075(5) 0.073(5) -0.046(4) 0.037(5) -0.064(5)
C1 0.027(3) 0.022(3) 0.024(3) -0.003(2) -0.001(2) 0.006(2)
C1' 0.027(3) 0.026(3) 0.026(3) 0.001(2) -0.001(3) 0.001(2)
C2 0.035(4) 0.036(4) 0.036(4) -0.003(3) -0.006(3) -0.006(3)
C2' 0.042(4) 0.037(4) 0.036(4) -0.006(3) -0.004(3) 0.011(3)
C3 0.045(5) 0.055(5) 0.034(4) -0.010(4) -0.012(3) -0.004(4)
C3' 0.048(5) 0.052(5) 0.035(4) -0.010(4) -0.008(4) 0.009(4)
C4 0.060(6) 0.052(5) 0.023(3) 0.005(3) -0.001(3) 0.007(4)
C4' 0.059(6) 0.056(5) 0.024(4) -0.002(3) -0.009(4) 0.001(4)
C5 0.053(5) 0.052(5) 0.030(4) 0.009(3) 0.004(3) -0.002(4)
C5' 0.046(5) 0.053(5) 0.037(4) 0.004(4) -0.013(4) 0.009(4)
C6 0.034(4) 0.045(4) 0.031(4) 0.008(3) -0.002(3) -0.006(3)
C6' 0.039(4) 0.031(4) 0.031(4) 0.001(3) -0.003(3) 0.008(3)
C7 0.030(4) 0.033(4) 0.023(3) 0.003(3) 0.001(3) -0.004(3)
C7' 0.030(4) 0.030(4) 0.028(3) -0.004(3) 0.005(3) 0.000(3)
C8 0.029(4) 0.038(4) 0.026(3) 0.007(3) 0.007(3) 0.000(3)
C8' 0.037(4) 0.059(5) 0.030(4) -0.013(4) 0.000(3) -0.002(4)
C9 0.038(4) 0.031(4) 0.028(3) 0.005(3) 0.000(3) 0.000(3)
C9' 0.034(4) 0.036(4) 0.037(4) 0.000(3) 0.011(3) -0.001(3)
C10 0.052(5) 0.041(4) 0.019(3) 0.002(3) -0.008(3) -0.007(3)
C10' 0.042(5) 0.036(4) 0.039(4) -0.002(3) 0.008(3) 0.010(3)
C11 0.021(3) 0.029(3) 0.028(3) 0.006(3) 0.000(2) -0.004(3)
C11' 0.035(4) 0.034(4) 0.027(3) -0.001(3) 0.000(3) 0.002(3)
C12 0.020(3) 0.045(4) 0.032(4) -0.002(3) 0.009(3) -0.003(3)
C12' 0.067(6) 0.038(4) 0.035(4) 0.005(3) -0.012(4) 0.014(4)
C13 0.030(4) 0.035(4) 0.042(4) 0.001(3) 0.009(3) -0.009(3)
C13' 0.044(5) 0.035(4) 0.035(4) -0.002(3) -0.005(3) -0.010(3)
C14 0.034(4) 0.052(5) 0.031(4) 0.013(3) 0.007(3) 0.002(3)
C14' 0.054(5) 0.032(4) 0.028(3) 0.001(3) 0.007(3) 0.002(3)
C15 0.032(4) 0.025(3) 0.021(3) 0.002(2) 0.003(3) 0.003(3)
C15' 0.034(4) 0.020(3) 0.031(3) -0.001(2) 0.009(3) -0.004(3)
C16 0.037(4) 0.035(4) 0.028(3) -0.001(3) 0.008(3) 0.002(3)
C16' 0.040(4) 0.028(4) 0.037(4) 0.004(3) 0.008(3) 0.002(3)
C17 0.062(5) 0.025(3) 0.029(4) -0.001(3) 0.013(3) 0.006(3)
C17' 0.053(5) 0.029(4) 0.034(4) 0.001(3) 0.011(3) -0.002(3)
C18 0.056(5) 0.034(4) 0.041(4) 0.005(3) 0.015(4) 0.016(4)
C18' 0.052(5) 0.035(4) 0.034(4) -0.004(3) 0.007(3) -0.020(3)
C19 0.031(4) 0.040(4) 0.036(4) 0.008(3) 0.005(3) 0.012(3)
C19' 0.031(4) 0.046(4) 0.036(4) -0.006(3) 0.002(3) -0.016(3)
C20 0.032(4) 0.030(3) 0.018(3) 0.005(2) 0.002(3) 0.010(3)
C20' 0.034(4) 0.025(3) 0.027(3) -0.005(3) 0.003(3) -0.003(3)
C21 0.016(3) 0.035(4) 0.031(3) 0.004(3) 0.000(2) 0.004(3)
C21' 0.022(3) 0.036(4) 0.031(3) -0.002(3) 0.008(3) -0.009(3)
C22 0.035(4) 0.038(4) 0.040(4) -0.007(3) 0.015(3) -0.006(3)
C22' 0.036(4) 0.039(4) 0.033(4) -0.004(3) -0.005(3) -0.007(3)
C23 0.028(4) 0.045(5) 0.085(7) -0.017(5) 0.014(4) -0.008(4)
C23' 0.038(5) 0.060(6) 0.041(4) 0.005(4) -0.014(4) -0.014(4)
C24 0.024(4) 0.055(6) 0.082(7) -0.021(5) -0.009(4) 0.008(4)
C24' 0.027(4) 0.046(5) 0.067(6) 0.016(4) -0.007(4) -0.003(3)
C25 0.050(5) 0.063(6) 0.044(5) -0.012(4) -0.029(4) 0.022(5)
C25' 0.032(4) 0.047(5) 0.065(6) 0.006(4) 0.013(4) 0.002(4)
C26 0.044(5) 0.044(5) 0.034(4) 0.000(3) -0.012(3) 0.008(4)
C26' 0.033(4) 0.044(5) 0.048(5) 0.001(4) 0.014(3) -0.002(3)
C27 0.018(3) 0.033(4) 0.043(4) 0.002(3) 0.004(3) -0.006(3)
C27' 0.029(4) 0.032(4) 0.038(4) 0.003(3) 0.009(3) 0.005(3)
C28 0.030(4) 0.044(5) 0.076(7) 0.009(4) 0.003(4) -0.003(3)
C28' 0.051(5) 0.048(5) 0.042(5) 0.014(4) 0.005(4) 0.015(4)
C29 0.039(4) 0.033(4) 0.045(4) -0.004(3) -0.007(3) -0.006(3)
C29' 0.049(5) 0.037(4) 0.050(5) -0.006(4) 0.013(4) 0.009(4)
C30 0.033(4) 0.037(4) 0.047(5) 0.007(3) 0.004(3) -0.004(3)
C30' 0.021(4) 0.049(5) 0.079(7) -0.001(5) 0.004(4) 0.006(3)
C31 0.040(4) 0.033(4) 0.021(3) -0.003(3) 0.008(3) 0.008(3)
C31' 0.044(4) 0.030(3) 0.023(3) 0.008(3) 0.008(3) -0.002(3)
C32 0.047(5) 0.059(6) 0.043(5) -0.003(4) 0.016(4) 0.011(4)
C32' 0.058(6) 0.054(6) 0.044(5) 0.014(4) 0.017(4) -0.008(4)
C33 0.057(6) 0.041(5) 0.036(4) -0.003(3) 0.005(4) 0.001(4)
C33' 0.080(7) 0.048(5) 0.027(4) 0.002(3) 0.002(4) -0.003(5)
C34 0.068(6) 0.047(5) 0.022(3) -0.003(3) 0.004(4) 0.010(4)
C34' 0.055(5) 0.044(4) 0.030(4) 0.010(3) 0.001(3) 0.012(4)
C35 0.024(3) 0.026(3) 0.027(3) 0.001(2) -0.002(3) 0.004(2)
C35' 0.017(3) 0.025(3) 0.023(3) 0.002(2) -0.001(2) -0.002(2)
C36 0.031(4) 0.030(4) 0.039(4) 0.001(3) 0.004(3) 0.013(3)
C36' 0.022(3) 0.037(4) 0.038(4) 0.002(3) 0.005(3) 0.000(3)
C37 0.031(4) 0.040(4) 0.036(4) 0.002(3) -0.004(3) 0.014(3)
C37' 0.018(3) 0.033(4) 0.042(4) 0.000(3) -0.008(3) -0.006(3)
C38 0.039(4) 0.039(4) 0.035(4) 0.010(3) -0.004(3) 0.008(3)
C38' 0.031(4) 0.035(4) 0.034(4) -0.006(3) -0.009(3) -0.004(3)
C39 0.036(4) 0.043(4) 0.024(3) 0.006(3) -0.001(3) 0.010(3)
C39' 0.027(3) 0.040(4) 0.024(3) -0.004(3) -0.003(3) 0.002(3)
C40 0.026(3) 0.026(3) 0.022(3) 0.000(2) -0.005(2) 0.005(2)
C40' 0.025(3) 0.024(3) 0.021(3) -0.003(2) -0.001(2) -0.001(2)
C41 0.024(3) 0.021(3) 0.022(3) 0.008(2) 0.004(2) 0.000(2)
C41' 0.031(3) 0.022(3) 0.016(3) -0.007(2) 0.004(2) 0.000(2)
C42 0.031(4) 0.035(4) 0.022(3) 0.002(3) 0.004(3) -0.002(3)
C42' 0.024(3) 0.029(3) 0.026(3) 0.001(2) 0.002(3) 0.000(2)
C43 0.040(4) 0.030(4) 0.037(4) -0.005(3) 0.008(3) 0.005(3)
C43' 0.024(3) 0.040(4) 0.036(4) -0.010(3) 0.002(3) 0.001(3)
C44 0.032(4) 0.034(4) 0.035(4) 0.010(3) 0.013(3) 0.008(3)
C44' 0.031(4) 0.035(4) 0.038(4) -0.011(3) 0.018(3) -0.013(3)
C45 0.023(3) 0.037(4) 0.037(4) 0.008(3) 0.001(3) 0.001(3)
C45' 0.047(5) 0.033(4) 0.032(4) 0.004(3) 0.019(3) -0.011(3)
C46 0.027(3) 0.027(3) 0.029(3) 0.006(3) 0.004(3) 0.003(3)
C46' 0.034(4) 0.031(4) 0.031(3) 0.003(3) 0.002(3) 0.003(3)

loop_
_atom_type_symbol
_atom_type_description
_atom_type_scat_dispersion_real
_atom_type_scat_dispersion_imag
_atom_type_scat_source
C C 0.0181 0.0091 'International Tables Vol C Tables 4.2.6.8 and 6.1.1.4'
H H 0.0000 0.0000 'International Tables Vol C Tables 4.2.6.8 and 6.1.1.4'
Au Au -4.4197 7.2980 'International Tables Vol C Tables 4.2.6.8 and 6.1.1.4'
F F 0.0727 0.0534 'International Tables Vol C Tables 4.2.6.8 and 6.1.1.4'
P P 0.2955 0.4335 'International Tables Vol C Tables 4.2.6.8 and 6.1.1.4'
S S 0.3331 0.5567 'International Tables Vol C Tables 4.2.6.8 and 6.1.1.4'
Sb Sb -0.0562 5.8946 'International Tables Vol C Tables 4.2.6.8 and 6.1.1.4'

loop_
_exptl_crystal_face_index_h
_exptl_crystal_face_index_k
_exptl_crystal_face_index_l
_exptl_crystal_face_perp_dist
_exptl_oxdiff_crystal_face_indexfrac_h
_exptl_oxdiff_crystal_face_indexfrac_k
_exptl_oxdiff_crystal_face_indexfrac_l
_exptl_oxdiff_crystal_face_x
_exptl_oxdiff_crystal_face_y
_exptl_oxdiff_crystal_face_z
-1 0 0 0.0615 -1.0000 -0.0000 -0.0001 0.0050 -0.0450 0.0429
1 0 0 0.0615 1.0000 0.0000 0.0001 -0.0050 0.0450 -0.0429
1 1 0 0.1016 0.9998 1.0000 -0.0008 -0.0050 -0.0363 -0.1280
-1 -1 0 0.1016 -0.9998 -1.0000 0.0008 0.0050 0.0363 0.1280
0 0 -1 0.0279 0.0001 -0.0001 -1.0001 0.0524 0.0026 -0.0024
1 -1 0 0.0934 1.0002 -0.9999 0.0009 -0.0050 0.1263 0.0421
-1 1 0 0.1320 -1.0002 0.9999 -0.0009 0.0050 -0.1263 -0.0421
-1 0 1 0.0525 -1.0001 0.0001 1.0000 -0.0474 -0.0475 0.0453
1 1 2 0.0907 0.9996 1.0001 1.9994 -0.1097 -0.0415 -0.1232
0 0 1 0.0281 -0.0001 0.0001 1.0001 -0.0524 -0.0026 0.0024

loop_
_geom_angle_atom_site_label_1
_geom_angle_atom_site_label_2
_geom_angle_atom_site_label_3
_geom_angle
P1 Au1 S1 177.21(6)
P1' Au1' S1' 175.78(6)
P2 Au2 S1 175.01(6)
P2' Au2' S1' 173.85(6)
F1 Sb1 F4 90.1(2)
F2 Sb1 F1 89.3(2)
F2 Sb1 F4 179.1(3)
F3 Sb1 F1 178.3(3)
F3 Sb1 F2 90.1(3)
F3 Sb1 F4 90.5(3)
F3 Sb1 F6 90.3(3)
F5 Sb1 F1 90.7(3)
F5 Sb1 F2 89.5(3)
F5 Sb1 F3 91.0(3)
F5 Sb1 F4 89.7(3)
F5 Sb1 F6 178.7(3)
F6 Sb1 F1 88.1(3)
F6 Sb1 F2 90.2(3)
F6 Sb1 F4 90.5(3)
F7 Sb2 F8 178.8(4)
F7 Sb2 F9 90.6(3)
F7 Sb2 F10 89.4(3)
F7 Sb2 F11 92.1(3)
F8 Sb2 F9 88.6(3)
F8 Sb2 F10 89.8(3)
F9 Sb2 F10 88.0(3)
F11 Sb2 F8 88.7(3)
F11 Sb2 F9 87.4(3)
F11 Sb2 F10 175.2(3)
F12 Sb2 F7 91.2(3)
F12 Sb2 F8 89.6(4)
F12 Sb2 F9 177.0(4)
F12 Sb2 F10 89.6(4)
F12 Sb2 F11 95.0(4)
Au1 S1 Au2 94.07(5)
C1 S1 Au1 105.4(2)
C1 S1 Au2 102.5(2)
Au1' S1' Au2' 93.92(6)
C1' S1' Au1' 107.0(2)
C1' S1' Au2' 100.8(2)
C7 P1 Au1 107.3(2)
C11 P1 Au1 107.4(2)
C11 P1 C7 116.5(3)
C15 P1 Au1 115.5(2)
C15 P1 C7 104.0(3)
C15 P1 C11 106.4(3)
C7' P1' Au1' 107.6(2)
C11' P1' Au1' 105.7(2)
C11' P1' C7' 116.8(3)
C15' P1' Au1' 114.7(3)
C15' P1' C7' 107.0(3)
C15' P1' C11' 105.4(3)
C27 P2 Au2 108.0(2)
C27 P2 C31 113.4(4)
C31 P2 Au2 106.8(3)
C35 P2 Au2 115.3(2)
C35 P2 C27 105.5(3)
C35 P2 C31 108.0(3)
C27' P2' Au2' 110.3(3)
C27' P2' C31' 113.4(3)
C31' P2' Au2' 107.0(3)
C35' P2' Au2' 113.3(2)
C35' P2' C27' 105.4(3)
C35' P2' C31' 107.6(3)
C2 C1 S1 116.5(6)
C6 C1 S1 124.9(6)
C6 C1 C2 118.6(7)
C2' C1' S1' 124.3(6)
C2' C1' C6' 119.3(7)
C6' C1' S1' 116.4(6)
C3 C2 C1 120.2(8)
C3' C2' C1' 120.6(8)
C2 C3 C4 121.0(8)
C2' C3' C4' 120.5(8)
C5 C4 C3 118.7(7)
C5' C4' C3' 119.1(8)
C6 C5 C4 121.4(8)
C4' C5' C6' 120.6(8)
C5 C6 C1 120.2(8)
C5' C6' C1' 119.9(8)
C8 C7 P1 104.6(5)
C8 C7 C10 108.2(6)
C9 C7 P1 109.0(5)
C9 C7 C8 109.7(6)
C9 C7 C10 108.5(6)
C10 C7 P1 116.5(5)
C8' C7' P1' 106.2(5)
C8' C7' C9' 108.6(7)
C9' C7' P1' 108.6(5)
C10' C7' P1' 115.2(5)
C10' C7' C8' 109.9(7)
C10' C7' C9' 108.2(7)
C12 C11 P1 108.4(5)
C13 C11 P1 116.6(5)
C13 C11 C12 108.8(6)
C13 C11 C14 109.8(7)
C14 C11 P1 105.0(5)
C14 C11 C12 108.0(6)
C12' C11' P1' 118.3(6)
C13' C11' P1' 109.2(5)
C13' C11' C12' 107.4(7)
C14' C11' P1' 103.4(5)
C14' C11' C12' 108.8(7)
C14' C11' C13' 109.6(7)
C16 C15 P1 119.9(6)
C16 C15 C20 116.7(7)
C20 C15 P1 123.3(5)
C16' C15' P1' 117.5(6)
C20' C15' P1' 123.0(6)
C20' C15' C16' 119.2(7)
C17 C16 C15 123.8(8)
C17' C16' C15' 120.3(8)
C16 C17 C18 119.1(8)
C18' C17' C16' 120.3(8)
C19 C18 C17 120.0(7)
C17' C18' C19' 120.0(7)
C18 C19 C20 121.1(8)
C18' C19' C20' 121.7(8)
C15 C20 C19 119.2(7)
C15 C20 C21 125.6(6)
C19 C20 C21 115.2(7)
C15' C20' C19' 118.5(7)
C15' C20' C21' 125.8(6)
C19' C20' C21' 115.7(7)
C22 C21 C20 120.5(7)
C26 C21 C20 120.6(7)
C26 C21 C22 118.7(8)
C22' C21' C20' 122.0(7)
C22' C21' C26' 117.9(8)
C26' C21' C20' 119.9(7)
C23 C22 C21 120.4(9)
C23' C22' C21' 121.2(8)
C24 C23 C22 120.9(10)
C22' C23' C24' 120.1(8)
C23 C24 C25 119.4(9)
C25' C24' C23' 118.8(9)
C24 C25 C26 120.9(9)
C24' C25' C26' 120.8(9)
C21 C26 C25 119.8(9)
C25' C26' C21' 121.1(9)
C28 C27 P2 115.8(6)
C28 C27 C29 108.3(7)
C28 C27 C30 109.9(7)
C29 C27 P2 105.0(5)
C30 C27 P2 109.1(5)
C30 C27 C29 108.6(7)
C28' C27' P2' 104.6(5)
C28' C27' C29' 108.7(7)
C28' C27' C30' 108.9(8)
C29' C27' P2' 108.5(6)
C30' C27' P2' 116.3(6)
C30' C27' C29' 109.5(7)
C32 C31 P2 115.7(6)
C32 C31 C34 107.7(7)
C33 C31 P2 106.8(5)
C33 C31 C32 109.8(7)
C33 C31 C34 108.3(7)
C34 C31 P2 108.3(5)
C32' C31' P2' 116.1(6)
C32' C31' C33' 108.3(7)
C32' C31' C34' 109.0(7)
C33' C31' P2' 108.5(5)
C34' C31' P2' 106.4(5)
C34' C31' C33' 108.3(8)
C36 C35 P2 118.1(5)
C40 C35 P2 123.2(5)
C40 C35 C36 118.8(6)
C36' C35' P2' 119.5(5)
C40' C35' P2' 122.2(5)
C40' C35' C36' 118.3(6)
C37 C36 C35 122.0(7)
C37' C36' C35' 121.4(7)
C38 C37 C36 118.7(7)
C36' C37' C38' 120.6(7)
C37 C38 C39 120.4(7)
C39' C38' C37' 118.6(7)
C38 C39 C40 121.4(7)
C38' C39' C40' 122.3(7)
C35 C40 C39 118.6(6)
C35 C40 C41 125.8(6)
C39 C40 C41 115.6(6)
C35' C40' C41' 126.6(6)
C39' C40' C35' 118.7(6)
C39' C40' C41' 114.6(6)
C42 C41 C40 119.7(6)
C46 C41 C40 120.0(6)
C46 C41 C42 119.8(6)
C42' C41' C40' 120.8(6)
C46' C41' C40' 121.1(6)
C46' C41' C42' 117.6(7)
C41 C42 C43 119.7(7)
C43' C42' C41' 121.1(7)
C44 C43 C42 120.0(7)
C42' C43' C44' 120.9(7)
C45 C44 C43 120.9(7)
C45' C44' C43' 119.2(7)
C44 C45 C46 119.4(7)
C44' C45' C46' 120.8(7)
C41 C46 C45 120.2(7)
C45' C46' C41' 120.3(7)

loop_
_geom_bond_atom_site_label_1
_geom_bond_atom_site_label_2
_geom_bond_distance
Au1 S1 2.3190(16)
Au1 P1 2.2798(16)
Au1' S1' 2.3188(16)
Au1' P1' 2.2775(17)
Au2 S1 2.3362(16)
Au2 P2 2.2772(16)
Au2' S1' 2.3314(16)
Au2' P2' 2.2822(16)
Sb1 F1 1.885(5)
Sb1 F2 1.881(5)
Sb1 F3 1.868(5)
Sb1 F4 1.885(5)
Sb1 F5 1.854(5)
Sb1 F6 1.876(5)
Sb2 F7 1.842(5)
Sb2 F8 1.874(5)
Sb2 F9 1.880(5)
Sb2 F10 1.889(6)
Sb2 F11 1.866(6)
Sb2 F12 1.842(6)
S1 C1 1.776(7)
S1' C1' 1.790(7)
P1 C7 1.887(7)
P1 C11 1.877(7)
P1 C15 1.817(7)
P1' C7' 1.878(7)
P1' C11' 1.876(8)
P1' C15' 1.841(7)
P2 C27 1.865(7)
P2 C31 1.883(7)
P2 C35 1.848(7)
P2' C27' 1.874(8)
P2' C31' 1.883(7)
P2' C35' 1.833(7)
C1 C2 1.407(10)
C1 C6 1.390(10)
C1' C2' 1.384(11)
C1' C6' 1.395(10)
C2 C3 1.370(12)
C2' C3' 1.370(12)
C3 C4 1.389(14)
C3' C4' 1.394(13)
C4 C5 1.376(14)
C4' C5' 1.381(13)
C5 C6 1.375(11)
C5' C6' 1.381(11)
C7 C8 1.541(10)
C7 C9 1.534(11)
C7 C10 1.543(10)
C7' C8' 1.529(10)
C7' C9' 1.537(10)
C7' C10' 1.527(11)
C11 C12 1.550(10)
C11 C13 1.526(10)
C11 C14 1.541(10)
C11' C12' 1.551(10)
C11' C13' 1.538(11)
C11' C14' 1.526(11)
C15 C16 1.393(11)
C15 C20 1.414(10)
C15' C16' 1.421(11)
C15' C20' 1.393(11)
C16 C17 1.368(11)
C16' C17' 1.395(11)
C17 C18 1.381(14)
C17' C18' 1.358(13)
C18 C19 1.372(13)
C18' C19' 1.388(13)
C19 C20 1.416(10)
C19' C20' 1.404(10)
C20 C21 1.503(11)
C20' C21' 1.487(11)
C21 C22 1.396(11)
C21 C26 1.393(11)
C21' C22' 1.396(10)
C21' C26' 1.399(11)
C22 C23 1.387(12)
C22' C23' 1.391(13)
C23 C24 1.368(16)
C23' C24' 1.404(15)
C24 C25 1.382(16)
C24' C25' 1.385(15)
C25 C26 1.395(13)
C25' C26' 1.387(14)
C27 C28 1.534(11)
C27 C29 1.552(11)
C27 C30 1.537(11)
C27' C28' 1.527(11)
C27' C29' 1.549(12)
C27' C30' 1.530(12)
C31 C32 1.546(11)
C31 C33 1.528(12)
C31 C34 1.549(11)
C31' C32' 1.520(12)
C31' C33' 1.540(12)
C31' C34' 1.538(11)
C35 C36 1.402(10)
C35 C40 1.400(10)
C35' C36' 1.415(10)
C35' C40' 1.408(9)
C36 C37 1.396(11)
C36' C37' 1.361(11)
C37 C38 1.378(12)
C37' C38' 1.398(11)
C38 C39 1.385(11)
C38' C39' 1.377(11)
C39 C40 1.408(9)
C39' C40' 1.395(9)
C40 C41 1.503(9)
C40' C41' 1.487(9)
C41 C42 1.392(10)
C41 C46 1.390(10)
C41' C42' 1.399(10)
C41' C46' 1.398(10)
C42 C43 1.398(11)
C42' C43' 1.372(10)
C43 C44 1.382(12)
C43' C44' 1.375(12)
C44 C45 1.376(12)
C44' C45' 1.374(13)
C45 C46 1.404(10)
C45' C46' 1.393(11)
